data_7119508
loop_
_publ_author_name
'Garc\'ia-Rodr\'iguez, Ra\'ul'
'Hanf, Schirin'
'Bond, Andrew D.'
'Wright, Dominic S.'

_publ_section_title
;
 A non-chiral lithium aluminate reagent for the determination of
 enantiomeric excess of chiral alcohols.
;
_journal_issue 7
_journal_name_full 'Chemical communications (Cambridge, England)'
_journal_page_first 1225
_journal_page_last 1228
_journal_paper_doi 10.1039/c6cc09671a
_journal_volume 53
_journal_year 2017
_chemical_formula_moiety 'C30 H40 Al2 Li2 N4 O2, C7 H8'
_chemical_formula_sum 'C37 H48 Al2 Li2 N4 O2'
_chemical_formula_weight 648.63
_space_group_crystal_system triclinic
_space_group_IT_number 2
_space_group_name_Hall '-P 1'
_space_group_name_H-M_alt 'P -1'
_symmetry_space_group_name_Hall '-P 1'
_symmetry_space_group_name_H-M 'P -1'
_atom_sites_solution_hydrogens geom
_audit_creation_method SHELXL-2014/7
_audit_update_record
;
2016-09-07 deposited with the CCDC.
2016-12-07 downloaded from the CCDC.
;
_cell_angle_alpha 101.3610(10)
_cell_angle_beta 103.4700(10)
_cell_angle_gamma 104.6330(10)
_cell_formula_units_Z 2
_cell_length_a 10.1776(3)
_cell_length_b 11.8188(3)
_cell_length_c 17.6040(4)
_cell_measurement_reflns_used 9890
_cell_measurement_temperature 180(2)
_cell_measurement_theta_max 66.56
_cell_measurement_theta_min 2.68
_cell_volume 1917.43(9)
_computing_cell_refinement 'SAINT (Bruker, 2014)'
_computing_data_collection 'APEX2 (Bruker, 2014)'
_computing_data_reduction SAINT
_computing_molecular_graphics 'Mercury (Macrae et al., 2008)'
_computing_publication_material SHELXL
_computing_structure_refinement 'SHELXL (Sheldrick, 2015)'
_computing_structure_solution 'SHELXT (Sheldrick, 2015)'
_diffrn_ambient_temperature 180(2)
_diffrn_measured_fraction_theta_full 0.995
_diffrn_measured_fraction_theta_max 0.995
_diffrn_measurement_device_type 'Bruker D8-QUEST PHOTON-100'
_diffrn_measurement_method '\w and \f-scans'
_diffrn_radiation_type CuK\a
_diffrn_radiation_wavelength 1.54178
_diffrn_reflns_av_R_equivalents 0.0306
_diffrn_reflns_av_unetI/netI 0.0164
_diffrn_reflns_Laue_measured_fraction_full 0.995
_diffrn_reflns_Laue_measured_fraction_max 0.995
_diffrn_reflns_limit_h_max 12
_diffrn_reflns_limit_h_min -12
_diffrn_reflns_limit_k_max 14
_diffrn_reflns_limit_k_min -14
_diffrn_reflns_limit_l_max 20
_diffrn_reflns_limit_l_min -20
_diffrn_reflns_number 61133
_diffrn_reflns_point_group_measured_fraction_full 0.995
_diffrn_reflns_point_group_measured_fraction_max 0.995
_diffrn_reflns_theta_full 66.758
_diffrn_reflns_theta_max 66.758
_diffrn_reflns_theta_min 2.682
_diffrn_source 'Incoatec I\mS Cu microsource'
_exptl_absorpt_coefficient_mu 0.950
_exptl_absorpt_correction_T_max 0.7528
_exptl_absorpt_correction_T_min 0.6741
_exptl_absorpt_correction_type multi-scan
_exptl_absorpt_process_details 'SADABS (Bruker, 2014)'
_exptl_crystal_colour colourless
_exptl_crystal_density_diffrn 1.123
_exptl_crystal_description block
_exptl_crystal_F_000 692
_exptl_crystal_size_max 0.220
_exptl_crystal_size_mid 0.180
_exptl_crystal_size_min 0.140
_refine_diff_density_max 0.277
_refine_diff_density_min -0.232
_refine_diff_density_rms 0.043
_refine_ls_extinction_method none
_refine_ls_goodness_of_fit_ref 1.041
_refine_ls_hydrogen_treatment constr
_refine_ls_matrix_type full
_refine_ls_number_parameters 433
_refine_ls_number_reflns 6764
_refine_ls_number_restraints 0
_refine_ls_restrained_S_all 1.041
_refine_ls_R_factor_all 0.0442
_refine_ls_R_factor_gt 0.0378
_refine_ls_shift/su_max 0.002
_refine_ls_shift/su_mean 0.000
_refine_ls_structure_factor_coef Fsqd
_refine_ls_weighting_details 'w=1/[\s^2^(Fo^2^)+(0.0500P)^2^+0.8871P] where P=(Fo^2^+2Fc^2^)/3'
_refine_ls_weighting_scheme calc
_refine_ls_wR_factor_gt 0.0979
_refine_ls_wR_factor_ref 0.1025
_reflns_Friedel_coverage 0.000
_reflns_number_gt 5933
_reflns_number_total 6764
_reflns_threshold_expression 'I > 2\s(I)'
_cod_data_source_file c6cc09671a2.cif
_cod_data_source_block 2
_cod_database_code 7119508
_cambridge_user_name 'Raul Garcia-Rodriguez'
_cambridge_user_crsid rg587
_cambridge_supervisor_name 'Dominic Wright'
_cambridge_supervisor_crsid dsw1000
_cambridge_crystallographer_name 'Andrew Bond'
_cambridge_crystallographer_crsid adb29
_cambridge_sample_id RG183
_cambridge_data_id DW_B2_0041
_shelx_space_group_comment
;
The symmetry employed for this shelxl refinement is uniquely defined
by the following loop, which should always be used as a source of
symmetry information in preference to the above space-group names.
They are only intended as comments.
;
_shelx_estimated_absorpt_t_min 0.818
_shelx_estimated_absorpt_t_max 0.878

loop_
_space_group_symop_operation_xyz
'x, y, z'
'-x, -y, -z'

loop_
_atom_site_label
_atom_site_type_symbol
_atom_site_fract_x
_atom_site_fract_y
_atom_site_fract_z
_atom_site_U_iso_or_equiv
_atom_site_adp_type
_atom_site_occupancy
_atom_site_site_symmetry_order
_atom_site_calc_flag
_atom_site_refinement_flags_posn
_atom_site_refinement_flags_adp
Al1 Al 0.98211(5) 0.23277(4) 0.51890(3) 0.02227(11) Uani 1 1 d . .
Al2 Al 1.05859(5) 0.80343(4) 0.04597(3) 0.02320(12) Uani 1 1 d . .
Li1 Li 0.8604(3) -0.0441(2) 0.47691(16) 0.0276(5) Uani 1 1 d . .
Li2 Li 1.0645(3) 0.9845(2) -0.05695(15) 0.0270(5) Uani 1 1 d . .
O1 O 0.99273(11) 0.10581(9) 0.55988(6) 0.0247(2) Uani 1 1 d . .
O2 O 1.10844(10) 0.96481(9) 0.05579(6) 0.0240(2) Uani 1 1 d . .
N1 N 1.22698(13) 0.18374(11) 0.48084(8) 0.0268(3) Uani 1 1 d . .
N2 N 0.75621(13) 0.03246(11) 0.39943(8) 0.0280(3) Uani 1 1 d . .
N3 N 1.02458(14) 0.81048(11) -0.12103(7) 0.0268(3) Uani 1 1 d . .
N4 N 0.81093(14) 0.86287(11) 0.07165(8) 0.0268(3) Uani 1 1 d . .
C1 C 0.95513(18) 0.36772(14) 0.59385(10) 0.0333(4) Uani 1 1 d . .
H1A H 1.0211 0.3836 0.6487 0.040 Uiso 1 1 calc R U
H1B H 0.9805 0.4421 0.5755 0.040 Uiso 1 1 calc R U
C2 C 0.80280(19) 0.34224(16) 0.59941(11) 0.0382(4) Uani 1 1 d . .
H2A H 0.7374 0.3315 0.5461 0.057 Uiso 1 1 calc R U
H2B H 0.7973 0.4108 0.6388 0.057 Uiso 1 1 calc R U
H2C H 0.7763 0.2681 0.6169 0.057 Uiso 1 1 calc R U
C3 C 1.19786(19) 0.75217(17) 0.11902(11) 0.0379(4) Uani 1 1 d . .
H3A H 1.1808 0.6642 0.0968 0.045 Uiso 1 1 calc R U
H3B H 1.2947 0.7958 0.1190 0.045 Uiso 1 1 calc R U
C4 C 1.1931(2) 0.7750(2) 0.20652(13) 0.0619(6) Uani 1 1 d . .
H4A H 1.2200 0.8626 0.2312 0.093 Uiso 1 1 calc R U
H4B H 1.2598 0.7414 0.2373 0.093 Uiso 1 1 calc R U
H4C H 1.0966 0.7356 0.2073 0.093 Uiso 1 1 calc R U
C10 C 0.9989(2) 0.11023(17) 0.64234(10) 0.0409(4) Uani 1 1 d . .
H10A H 1.0775 0.1811 0.6784 0.061 Uiso 1 1 calc R U
H10B H 1.0143 0.0361 0.6540 0.061 Uiso 1 1 calc R U
H10C H 0.9091 0.1165 0.6512 0.061 Uiso 1 1 calc R U
C11 C 1.16051(16) 0.27140(13) 0.48503(9) 0.0241(3) Uani 1 1 d . .
C12 C 1.21690(18) 0.37547(15) 0.46252(10) 0.0331(4) Uani 1 1 d . .
H12 H 1.1731 0.4376 0.4660 0.040 Uiso 1 1 calc R U
C13 C 1.33522(19) 0.39016(16) 0.43518(12) 0.0418(4) Uani 1 1 d . .
H13 H 1.3722 0.4614 0.4197 0.050 Uiso 1 1 calc R U
C14 C 1.39855(19) 0.30010(17) 0.43075(12) 0.0412(4) Uani 1 1 d . .
H14 H 1.4796 0.3078 0.4117 0.049 Uiso 1 1 calc R U
C15 C 1.34233(17) 0.19798(15) 0.45442(11) 0.0342(4) Uani 1 1 d . .
C16 C 1.4078(2) 0.09702(19) 0.45164(16) 0.0550(6) Uani 1 1 d . .
H16A H 1.4050 0.0661 0.4992 0.082 Uiso 1 1 calc R U
H16B H 1.5067 0.1280 0.4518 0.082 Uiso 1 1 calc R U
H16C H 1.3542 0.0312 0.4021 0.082 Uiso 1 1 calc R U
C20 C 1.23661(18) 1.04822(15) 0.11255(11) 0.0374(4) Uani 1 1 d . .
H20A H 1.2399 1.0400 0.1672 0.056 Uiso 1 1 calc R U
H20B H 1.2398 1.1313 0.1111 0.056 Uiso 1 1 calc R U
H20C H 1.3184 1.0307 0.0984 0.056 Uiso 1 1 calc R U
C21 C 0.81135(16) 0.15604(13) 0.41952(9) 0.0251(3) Uani 1 1 d . .
C22 C 0.74553(18) 0.21902(15) 0.37117(10) 0.0335(4) Uani 1 1 d . .
H22 H 0.7826 0.3050 0.3844 0.040 Uiso 1 1 calc R U
C23 C 0.62760(19) 0.15814(17) 0.30459(11) 0.0404(4) Uani 1 1 d . .
H23 H 0.5833 0.2016 0.2723 0.049 Uiso 1 1 calc R U
C24 C 0.57541(19) 0.03356(17) 0.28588(11) 0.0405(4) Uani 1 1 d . .
H24 H 0.4947 -0.0103 0.2402 0.049 Uiso 1 1 calc R U
C25 C 0.64168(18) -0.02717(15) 0.33428(10) 0.0353(4) Uani 1 1 d . .
C26 C 0.5886(2) -0.16334(18) 0.31707(14) 0.0595(6) Uani 1 1 d . .
H26A H 0.6667 -0.1963 0.3132 0.089 Uiso 1 1 calc R U
H26B H 0.5117 -0.1974 0.2657 0.089 Uiso 1 1 calc R U
H26C H 0.5528 -0.1849 0.3611 0.089 Uiso 1 1 calc R U
C31 C 1.02883(16) 0.73295(13) -0.07270(9) 0.0262(3) Uani 1 1 d . .
C32 C 1.01058(19) 0.61125(15) -0.10858(11) 0.0363(4) Uani 1 1 d . .
H32 H 1.0129 0.5564 -0.0758 0.044 Uiso 1 1 calc R U
C33 C 0.9892(2) 0.56941(15) -0.19094(11) 0.0419(4) Uani 1 1 d . .
H33 H 0.9778 0.4867 -0.2147 0.050 Uiso 1 1 calc R U
C34 C 0.98469(19) 0.64930(16) -0.23792(10) 0.0378(4) Uani 1 1 d . .
H34 H 0.9697 0.6225 -0.2947 0.045 Uiso 1 1 calc R U
C35 C 1.00222(18) 0.76950(15) -0.20145(9) 0.0314(4) Uani 1 1 d . .
C36 C 0.9969(2) 0.86006(17) -0.25029(11) 0.0459(5) Uani 1 1 d . .
H36A H 1.0326 0.9424 -0.2136 0.069 Uiso 1 1 calc R U
H36B H 0.8984 0.8441 -0.2827 0.069 Uiso 1 1 calc R U
H36C H 1.0561 0.8528 -0.2865 0.069 Uiso 1 1 calc R U
C41 C 0.87089(17) 0.77151(14) 0.07026(9) 0.0281(3) Uani 1 1 d . .
C42 C 0.7985(2) 0.66443(17) 0.08466(13) 0.0463(5) Uani 1 1 d . .
H42 H 0.8390 0.6003 0.0839 0.056 Uiso 1 1 calc R U
C43 C 0.6691(2) 0.6502(2) 0.09993(16) 0.0602(6) Uani 1 1 d . .
H43 H 0.6211 0.5772 0.1101 0.072 Uiso 1 1 calc R U
C44 C 0.6110(2) 0.74307(19) 0.10015(14) 0.0508(5) Uani 1 1 d . .
H44 H 0.5215 0.7350 0.1099 0.061 Uiso 1 1 calc R U
C45 C 0.68422(18) 0.84875(16) 0.08602(10) 0.0349(4) Uani 1 1 d . .
C46 C 0.6269(2) 0.95414(18) 0.08598(13) 0.0471(5) Uani 1 1 d . .
H46A H 0.6791 1.0189 0.1363 0.071 Uiso 1 1 calc R U
H46B H 0.5257 0.9274 0.0823 0.071 Uiso 1 1 calc R U
H46C H 0.6383 0.9848 0.0393 0.071 Uiso 1 1 calc R U
C1T C 0.6161(3) 0.2857(2) 0.11257(16) 0.0712(7) Uani 1 1 d . .
H1T1 H 0.5408 0.2075 0.0876 0.107 Uiso 1 1 calc R U
H1T2 H 0.7018 0.2728 0.1436 0.107 Uiso 1 1 calc R U
H1T3 H 0.6376 0.3231 0.0701 0.107 Uiso 1 1 calc R U
C2T C 0.5670(2) 0.36849(16) 0.16868(12) 0.0451(5) Uani 1 1 d . .
C3T C 0.6560(2) 0.43537(18) 0.24476(13) 0.0522(5) Uani 1 1 d . .
H3T H 0.7493 0.4299 0.2617 0.063 Uiso 1 1 calc R U
C4T C 0.6118(3) 0.5098(2) 0.29653(16) 0.0739(7) Uani 1 1 d . .
H4T H 0.6737 0.5551 0.3491 0.089 Uiso 1 1 calc R U
C5T C 0.4748(4) 0.5182(2) 0.2711(2) 0.0876(10) Uani 1 1 d . .
H5T H 0.4417 0.5688 0.3060 0.105 Uiso 1 1 calc R U
C6T C 0.3883(3) 0.4513(3) 0.1940(2) 0.0806(8) Uani 1 1 d . .
H6T H 0.2952 0.4569 0.1756 0.097 Uiso 1 1 calc R U
C7T C 0.4338(2) 0.3784(2) 0.14441(16) 0.0589(6) Uani 1 1 d . .
H7T H 0.3723 0.3331 0.0918 0.071 Uiso 1 1 calc R U

loop_
_atom_site_aniso_label
_atom_site_aniso_U_11
_atom_site_aniso_U_22
_atom_site_aniso_U_33
_atom_site_aniso_U_23
_atom_site_aniso_U_13
_atom_site_aniso_U_12
Al1 0.0266(2) 0.0189(2) 0.0246(2) 0.00639(17) 0.00914(18) 0.01090(17)
Al2 0.0269(2) 0.0225(2) 0.0248(2) 0.00983(17) 0.00979(18) 0.01109(18)
Li1 0.0302(14) 0.0230(12) 0.0346(14) 0.0120(11) 0.0107(11) 0.0128(10)
Li2 0.0350(14) 0.0224(12) 0.0281(13) 0.0095(10) 0.0127(11) 0.0119(11)
O1 0.0339(6) 0.0241(5) 0.0226(5) 0.0098(4) 0.0118(4) 0.0141(4)
O2 0.0252(5) 0.0212(5) 0.0243(5) 0.0062(4) 0.0059(4) 0.0063(4)
N1 0.0268(7) 0.0239(6) 0.0335(7) 0.0099(5) 0.0119(6) 0.0102(5)
N2 0.0279(7) 0.0268(7) 0.0296(7) 0.0073(5) 0.0067(5) 0.0112(5)
N3 0.0328(7) 0.0251(6) 0.0248(6) 0.0061(5) 0.0102(5) 0.0119(5)
N4 0.0296(7) 0.0283(7) 0.0272(7) 0.0106(5) 0.0118(5) 0.0115(5)
C1 0.0368(9) 0.0264(8) 0.0370(9) 0.0026(7) 0.0111(7) 0.0149(7)
C2 0.0446(10) 0.0355(9) 0.0408(10) 0.0072(7) 0.0192(8) 0.0198(8)
C3 0.0362(9) 0.0432(10) 0.0435(10) 0.0222(8) 0.0127(8) 0.0193(8)
C4 0.0484(12) 0.0935(18) 0.0452(12) 0.0392(12) 0.0082(10) 0.0145(12)
C10 0.0639(12) 0.0443(10) 0.0278(9) 0.0164(8) 0.0216(8) 0.0273(9)
C11 0.0262(7) 0.0224(7) 0.0226(7) 0.0055(6) 0.0044(6) 0.0088(6)
C12 0.0353(9) 0.0278(8) 0.0417(9) 0.0159(7) 0.0122(7) 0.0139(7)
C13 0.0394(10) 0.0359(10) 0.0581(12) 0.0269(9) 0.0201(9) 0.0092(8)
C14 0.0329(9) 0.0430(10) 0.0578(12) 0.0232(9) 0.0241(9) 0.0121(8)
C15 0.0300(8) 0.0332(9) 0.0461(10) 0.0146(7) 0.0171(7) 0.0130(7)
C16 0.0505(12) 0.0476(11) 0.0943(17) 0.0318(11) 0.0460(12) 0.0301(10)
C20 0.0314(9) 0.0320(9) 0.0391(9) 0.0058(7) 0.0023(7) 0.0037(7)
C21 0.0276(8) 0.0273(8) 0.0272(8) 0.0101(6) 0.0140(6) 0.0129(6)
C22 0.0381(9) 0.0325(9) 0.0362(9) 0.0165(7) 0.0131(7) 0.0147(7)
C23 0.0420(10) 0.0500(11) 0.0373(9) 0.0242(8) 0.0088(8) 0.0214(8)
C24 0.0342(9) 0.0499(11) 0.0327(9) 0.0120(8) 0.0013(7) 0.0128(8)
C25 0.0321(9) 0.0348(9) 0.0343(9) 0.0064(7) 0.0038(7) 0.0107(7)
C26 0.0552(13) 0.0348(10) 0.0622(13) 0.0025(9) -0.0131(10) 0.0056(9)
C31 0.0274(8) 0.0232(7) 0.0298(8) 0.0069(6) 0.0102(6) 0.0097(6)
C32 0.0474(10) 0.0252(8) 0.0391(9) 0.0100(7) 0.0146(8) 0.0136(7)
C33 0.0540(11) 0.0253(8) 0.0419(10) -0.0015(7) 0.0135(9) 0.0138(8)
C34 0.0458(10) 0.0365(9) 0.0275(8) -0.0007(7) 0.0100(8) 0.0147(8)
C35 0.0363(9) 0.0331(9) 0.0265(8) 0.0057(7) 0.0106(7) 0.0142(7)
C36 0.0721(14) 0.0452(11) 0.0280(9) 0.0132(8) 0.0176(9) 0.0262(10)
C41 0.0301(8) 0.0275(8) 0.0311(8) 0.0127(6) 0.0106(7) 0.0118(6)
C42 0.0402(10) 0.0386(10) 0.0753(14) 0.0337(10) 0.0246(10) 0.0172(8)
C43 0.0468(12) 0.0546(13) 0.1015(18) 0.0526(13) 0.0371(12) 0.0162(10)
C44 0.0359(10) 0.0634(13) 0.0748(14) 0.0407(11) 0.0332(10) 0.0206(9)
C45 0.0337(9) 0.0440(10) 0.0374(9) 0.0178(8) 0.0178(7) 0.0180(8)
C46 0.0457(11) 0.0540(12) 0.0583(12) 0.0202(10) 0.0275(10) 0.0292(9)
C1T 0.0737(17) 0.0587(15) 0.0685(16) 0.0043(12) 0.0154(13) 0.0142(12)
C2T 0.0436(11) 0.0327(9) 0.0529(11) 0.0198(8) 0.0067(9) 0.0025(8)
C3T 0.0526(12) 0.0404(11) 0.0539(12) 0.0166(9) 0.0001(10) 0.0092(9)
C4T 0.102(2) 0.0436(13) 0.0610(15) 0.0101(11) 0.0214(14) 0.0038(13)
C5T 0.115(3) 0.0519(15) 0.128(3) 0.0319(17) 0.086(2) 0.0288(16)
C6T 0.0489(14) 0.0700(17) 0.127(3) 0.0351(18) 0.0336(16) 0.0129(13)
C7T 0.0384(11) 0.0502(12) 0.0781(16) 0.0255(11) 0.0063(11) 0.0009(9)

loop_
_atom_type_symbol
_atom_type_description
_atom_type_scat_dispersion_real
_atom_type_scat_dispersion_imag
_atom_type_scat_source
C C 0.0181 0.0091 'International Tables Vol C Tables 4.2.6.8 and 6.1.1.4'
H H 0.0000 0.0000 'International Tables Vol C Tables 4.2.6.8 and 6.1.1.4'
N N 0.0311 0.0180 'International Tables Vol C Tables 4.2.6.8 and 6.1.1.4'
O O 0.0492 0.0322 'International Tables Vol C Tables 4.2.6.8 and 6.1.1.4'
Li Li 0.0008 0.0003 'International Tables Vol C Tables 4.2.6.8 and 6.1.1.4'
Al Al 0.2130 0.2455 'International Tables Vol C Tables 4.2.6.8 and 6.1.1.4'

loop_
_geom_angle_atom_site_label_1
_geom_angle_atom_site_label_2
_geom_angle_atom_site_label_3
_geom_angle
_geom_angle_site_symmetry_1
_geom_angle_site_symmetry_3
O1 Al1 C1 113.81(6) . .
O1 Al1 C11 102.31(6) . .
C1 Al1 C11 116.59(7) . .
O1 Al1 C21 102.31(6) . .
C1 Al1 C21 111.02(7) . .
C11 Al1 C21 109.58(6) . .
O1 Al1 Li1 38.71(6) . 2_756
C1 Al1 Li1 139.85(7) . 2_756
C11 Al1 Li1 64.94(6) . 2_756
C21 Al1 Li1 104.81(7) . 2_756
O1 Al1 Li1 38.23(6) . .
C1 Al1 Li1 133.44(7) . .
C11 Al1 Li1 107.34(6) . .
C21 Al1 Li1 64.78(7) . .
Li1 Al1 Li1 50.90(9) 2_756 .
O2 Al2 C3 114.62(7) . .
O2 Al2 C31 102.37(6) . .
C3 Al2 C31 113.96(7) . .
O2 Al2 C41 102.17(6) . .
C3 Al2 C41 112.24(7) . .
C31 Al2 C41 110.47(7) . .
O2 Al2 Li2 38.76(6) . .
C3 Al2 Li2 137.58(7) . .
C31 Al2 Li2 64.56(6) . .
C41 Al2 Li2 106.82(7) . .
O2 Al2 Li2 38.58(6) . 2_775
C3 Al2 Li2 136.94(8) . 2_775
C31 Al2 Li2 106.18(6) . 2_775
C41 Al2 Li2 64.74(7) . 2_775
Li2 Al2 Li2 51.37(8) . 2_775
O1 Li1 O1 97.46(12) . 2_756
O1 Li1 N2 99.21(11) . .
O1 Li1 N2 114.26(13) 2_756 .
O1 Li1 N1 116.40(14) . 2_756
O1 Li1 N1 99.16(11) 2_756 2_756
N2 Li1 N1 127.09(14) . 2_756
O1 Li1 Li1 48.95(9) . 2_756
O1 Li1 Li1 48.51(9) 2_756 2_756
N2 Li1 Li1 115.68(16) . 2_756
N1 Li1 Li1 117.19(16) 2_756 2_756
O1 Li1 Al1 105.24(10) . 2_756
O1 Li1 Al1 34.34(5) 2_756 2_756
N2 Li1 Al1 141.76(12) . 2_756
N1 Li1 Al1 65.62(7) 2_756 2_756
Li1 Li1 Al1 64.57(10) 2_756 2_756
O1 Li1 Al1 34.20(5) . .
O1 Li1 Al1 104.84(10) 2_756 .
N2 Li1 Al1 65.62(7) . .
N1 Li1 Al1 143.65(12) 2_756 .
Li1 Li1 Al1 64.53(10) 2_756 .
Al1 Li1 Al1 129.10(9) 2_756 .
O2 Li2 O2 96.88(11) 2_775 .
O2 Li2 N4 99.04(11) 2_775 2_775
O2 Li2 N4 115.87(13) . 2_775
O2 Li2 N3 114.96(13) 2_775 .
O2 Li2 N3 99.54(11) . .
N4 Li2 N3 127.14(14) 2_775 .
O2 Li2 Li2 48.50(9) 2_775 2_775
O2 Li2 Li2 48.37(8) . 2_775
N4 Li2 Li2 116.57(15) 2_775 2_775
N3 Li2 Li2 116.28(16) . 2_775
O2 Li2 Al2 104.60(10) 2_775 .
O2 Li2 Al2 34.37(5) . .
N4 Li2 Al2 143.38(12) 2_775 .
N3 Li2 Al2 65.81(7) . .
Li2 Li2 Al2 64.35(9) 2_775 .
O2 Li2 Al2 34.30(5) 2_775 2_775
O2 Li2 Al2 104.43(10) . 2_775
N4 Li2 Al2 65.51(7) 2_775 2_775
N3 Li2 Al2 142.49(12) . 2_775
Li2 Li2 Al2 64.28(9) 2_775 2_775
Al2 Li2 Al2 128.63(8) . 2_775
C10 O1 Al1 122.18(10) . .
C10 O1 Li1 116.21(13) . .
Al1 O1 Li1 107.56(9) . .
C10 O1 Li1 114.25(12) . 2_756
Al1 O1 Li1 106.94(9) . 2_756
Li1 O1 Li1 82.54(12) . 2_756
C20 O2 Al2 122.44(10) . .
C20 O2 Li2 114.10(12) . 2_775
Al2 O2 Li2 107.12(9) . 2_775
C20 O2 Li2 116.12(12) . .
Al2 O2 Li2 106.87(8) . .
Li2 O2 Li2 83.12(11) 2_775 .
C15 N1 C11 120.39(13) . .
C15 N1 Li1 126.33(13) . 2_756
C11 N1 Li1 113.20(12) . 2_756
C25 N2 C21 120.53(13) . .
C25 N2 Li1 125.95(13) . .
C21 N2 Li1 113.51(12) . .
C35 N3 C31 120.38(13) . .
C35 N3 Li2 126.93(13) . .
C31 N3 Li2 112.62(12) . .
C45 N4 C41 120.31(13) . .
C45 N4 Li2 126.17(13) . 2_775
C41 N4 Li2 113.42(12) . 2_775
C2 C1 Al1 113.46(11) . .
C2 C1 H1A 108.9 . .
Al1 C1 H1A 108.9 . .
C2 C1 H1B 108.9 . .
Al1 C1 H1B 108.9 . .
H1A C1 H1B 107.7 . .
C1 C2 H2A 109.5 . .
C1 C2 H2B 109.5 . .
H2A C2 H2B 109.5 . .
C1 C2 H2C 109.5 . .
H2A C2 H2C 109.5 . .
H2B C2 H2C 109.5 . .
C4 C3 Al2 114.81(13) . .
C4 C3 H3A 108.6 . .
Al2 C3 H3A 108.6 . .
C4 C3 H3B 108.6 . .
Al2 C3 H3B 108.6 . .
H3A C3 H3B 107.5 . .
C3 C4 H4A 109.5 . .
C3 C4 H4B 109.5 . .
H4A C4 H4B 109.5 . .
C3 C4 H4C 109.5 . .
H4A C4 H4C 109.5 . .
H4B C4 H4C 109.5 . .
O1 C10 H10A 109.5 . .
O1 C10 H10B 109.5 . .
H10A C10 H10B 109.5 . .
O1 C10 H10C 109.5 . .
H10A C10 H10C 109.5 . .
H10B C10 H10C 109.5 . .
N1 C11 C12 118.34(14) . .
N1 C11 Al1 115.89(10) . .
C12 C11 Al1 125.71(11) . .
C13 C12 C11 121.36(15) . .
C13 C12 H12 119.3 . .
C11 C12 H12 119.3 . .
C14 C13 C12 118.96(15) . .
C14 C13 H13 120.5 . .
C12 C13 H13 120.5 . .
C13 C14 C15 118.94(16) . .
C13 C14 H14 120.5 . .
C15 C14 H14 120.5 . .
N1 C15 C14 121.99(15) . .
N1 C15 C16 116.64(15) . .
C14 C15 C16 121.37(16) . .
C15 C16 H16A 109.5 . .
C15 C16 H16B 109.5 . .
H16A C16 H16B 109.5 . .
C15 C16 H16C 109.5 . .
H16A C16 H16C 109.5 . .
H16B C16 H16C 109.5 . .
O2 C20 H20A 109.5 . .
O2 C20 H20B 109.5 . .
H20A C20 H20B 109.5 . .
O2 C20 H20C 109.5 . .
H20A C20 H20C 109.5 . .
H20B C20 H20C 109.5 . .
N2 C21 C22 118.46(14) . .
N2 C21 Al1 116.09(10) . .
C22 C21 Al1 125.45(12) . .
C23 C22 C21 121.13(16) . .
C23 C22 H22 119.4 . .
C21 C22 H22 119.4 . .
C24 C23 C22 118.84(16) . .
C24 C23 H23 120.6 . .
C22 C23 H23 120.6 . .
C23 C24 C25 119.27(16) . .
C23 C24 H24 120.4 . .
C25 C24 H24 120.4 . .
N2 C25 C24 121.77(16) . .
N2 C25 C26 116.63(15) . .
C24 C25 C26 121.60(16) . .
C25 C26 H26A 109.5 . .
C25 C26 H26B 109.5 . .
H26A C26 H26B 109.5 . .
C25 C26 H26C 109.5 . .
H26A C26 H26C 109.5 . .
H26B C26 H26C 109.5 . .
N3 C31 C32 118.57(14) . .
N3 C31 Al2 116.88(10) . .
C32 C31 Al2 124.55(12) . .
C33 C32 C31 121.10(16) . .
C33 C32 H32 119.5 . .
C31 C32 H32 119.5 . .
C34 C33 C32 118.97(15) . .
C34 C33 H33 120.5 . .
C32 C33 H33 120.5 . .
C33 C34 C35 119.19(15) . .
C33 C34 H34 120.4 . .
C35 C34 H34 120.4 . .
N3 C35 C34 121.79(15) . .
N3 C35 C36 117.00(14) . .
C34 C35 C36 121.21(15) . .
C35 C36 H36A 109.5 . .
C35 C36 H36B 109.5 . .
H36A C36 H36B 109.5 . .
C35 C36 H36C 109.5 . .
H36A C36 H36C 109.5 . .
H36B C36 H36C 109.5 . .
N4 C41 C42 118.53(15) . .
N4 C41 Al2 116.18(11) . .
C42 C41 Al2 125.28(12) . .
C43 C42 C41 121.21(17) . .
C43 C42 H42 119.4 . .
C41 C42 H42 119.4 . .
C44 C43 C42 118.88(17) . .
C44 C43 H43 120.6 . .
C42 C43 H43 120.6 . .
C43 C44 C45 119.21(17) . .
C43 C44 H44 120.4 . .
C45 C44 H44 120.4 . .
N4 C45 C44 121.84(16) . .
N4 C45 C46 116.33(15) . .
C44 C45 C46 121.84(16) . .
C45 C46 H46A 109.5 . .
C45 C46 H46B 109.5 . .
H46A C46 H46B 109.5 . .
C45 C46 H46C 109.5 . .
H46A C46 H46C 109.5 . .
H46B C46 H46C 109.5 . .
C2T C1T H1T1 109.5 . .
C2T C1T H1T2 109.5 . .
H1T1 C1T H1T2 109.5 . .
C2T C1T H1T3 109.5 . .
H1T1 C1T H1T3 109.5 . .
H1T2 C1T H1T3 109.5 . .
C7T C2T C3T 119.1(2) . .
C7T C2T C1T 120.3(2) . .
C3T C2T C1T 120.5(2) . .
C4T C3T C2T 121.0(2) . .
C4T C3T H3T 119.5 . .
C2T C3T H3T 119.5 . .
C3T C4T C5T 119.2(3) . .
C3T C4T H4T 120.4 . .
C5T C4T H4T 120.4 . .
C6T C5T C4T 118.6(3) . .
C6T C5T H5T 120.7 . .
C4T C5T H5T 120.7 . .
C7T C6T C5T 121.0(3) . .
C7T C6T H6T 119.5 . .
C5T C6T H6T 119.5 . .
C6T C7T C2T 121.0(2) . .
C6T C7T H7T 119.5 . .
C2T C7T H7T 119.5 . .

loop_
_geom_bond_atom_site_label_1
_geom_bond_atom_site_label_2
_geom_bond_distance
_geom_bond_site_symmetry_2
Al1 O1 1.8043(10) .
Al1 C1 1.9802(16) .
Al1 C11 2.0133(16) .
Al1 C21 2.0163(16) .
Al1 Li1 3.059(2) 2_756
Al1 Li1 3.060(3) .
Al2 O2 1.8071(10) .
Al2 C3 1.9802(17) .
Al2 C31 2.0105(16) .
Al2 C41 2.0136(16) .
Al2 Li2 3.063(2) .
Al2 Li2 3.065(2) 2_775
Li1 O1 1.986(3) .
Li1 O1 2.000(3) 2_756
Li1 N2 2.026(3) .
Li1 N1 2.029(3) 2_756
Li1 Li1 2.630(5) 2_756
Li1 Al1 3.059(2) 2_756
Li2 O2 2.000(3) 2_775
Li2 O2 2.004(3) .
Li2 N4 2.027(3) 2_775
Li2 N3 2.030(3) .
Li2 Li2 2.656(5) 2_775
Li2 Al2 3.065(2) 2_775
O1 C10 1.4282(18) .
O1 Li1 2.000(3) 2_756
O2 C20 1.4236(18) .
O2 Li2 2.000(3) 2_775
N1 C15 1.345(2) .
N1 C11 1.3725(19) .
N1 Li1 2.029(3) 2_756
N2 C25 1.347(2) .
N2 C21 1.3650(19) .
N3 C35 1.347(2) .
N3 C31 1.3696(19) .
N4 C45 1.347(2) .
N4 C41 1.367(2) .
N4 Li2 2.027(3) 2_775
C1 C2 1.533(2) .
C1 H1A 0.9900 .
C1 H1B 0.9900 .
C2 H2A 0.9800 .
C2 H2B 0.9800 .
C2 H2C 0.9800 .
C3 C4 1.525(3) .
C3 H3A 0.9900 .
C3 H3B 0.9900 .
C4 H4A 0.9800 .
C4 H4B 0.9800 .
C4 H4C 0.9800 .
C10 H10A 0.9800 .
C10 H10B 0.9800 .
C10 H10C 0.9800 .
C11 C12 1.393(2) .
C12 C13 1.382(2) .
C12 H12 0.9500 .
C13 C14 1.376(3) .
C13 H13 0.9500 .
C14 C15 1.385(2) .
C14 H14 0.9500 .
C15 C16 1.504(2) .
C16 H16A 0.9800 .
C16 H16B 0.9800 .
C16 H16C 0.9800 .
C20 H20A 0.9800 .
C20 H20B 0.9800 .
C20 H20C 0.9800 .
C21 C22 1.401(2) .
C22 C23 1.381(2) .
C22 H22 0.9500 .
C23 C24 1.375(3) .
C23 H23 0.9500 .
C24 C25 1.383(2) .
C24 H24 0.9500 .
C25 C26 1.505(3) .
C26 H26A 0.9800 .
C26 H26B 0.9800 .
C26 H26C 0.9800 .
C31 C32 1.398(2) .
C32 C33 1.382(2) .
C32 H32 0.9500 .
C33 C34 1.375(3) .
C33 H33 0.9500 .
C34 C35 1.386(2) .
C34 H34 0.9500 .
C35 C36 1.503(2) .
C36 H36A 0.9800 .
C36 H36B 0.9800 .
C36 H36C 0.9800 .
C41 C42 1.397(2) .
C42 C43 1.380(3) .
C42 H42 0.9500 .
C43 C44 1.372(3) .
C43 H43 0.9500 .
C44 C45 1.384(3) .
C44 H44 0.9500 .
C45 C46 1.503(2) .
C46 H46A 0.9800 .
C46 H46B 0.9800 .
C46 H46C 0.9800 .
C1T C2T 1.509(3) .
C1T H1T1 0.9800 .
C1T H1T2 0.9800 .
C1T H1T3 0.9800 .
C2T C7T 1.366(3) .
C2T C3T 1.376(3) .
C3T C4T 1.371(3) .
C3T H3T 0.9500 .
C4T C5T 1.398(4) .
C4T H4T 0.9500 .
C5T C6T 1.383(4) .
C5T H5T 0.9500 .
C6T C7T 1.347(4) .
C6T H6T 0.9500 .
C7T H7T 0.9500 .

loop_
_geom_torsion_atom_site_label_1
_geom_torsion_atom_site_label_2
_geom_torsion_atom_site_label_3
_geom_torsion_atom_site_label_4
_geom_torsion
_geom_torsion_site_symmetry_1
_geom_torsion_site_symmetry_4
C1 Al1 O1 C10 -7.41(14) . .
C11 Al1 O1 C10 119.25(13) . .
C21 Al1 O1 C10 -127.25(13) . .
Li1 Al1 O1 C10 134.34(16) 2_756 .
Li1 Al1 O1 C10 -138.29(16) . .
C1 Al1 O1 Li1 130.88(10) . .
C11 Al1 O1 Li1 -102.47(10) . .
C21 Al1 O1 Li1 11.03(10) . .
Li1 Al1 O1 Li1 -87.37(12) 2_756 .
C1 Al1 O1 Li1 -141.75(10) . 2_756
C11 Al1 O1 Li1 -15.10(10) . 2_756
C21 Al1 O1 Li1 98.40(10) . 2_756
Li1 Al1 O1 Li1 87.37(12) . 2_756
C3 Al2 O2 C20 -0.98(14) . .
C31 Al2 O2 C20 -124.89(12) . .
C41 Al2 O2 C20 120.68(12) . .
Li2 Al2 O2 C20 -137.55(15) . .
Li2 Al2 O2 C20 134.60(15) 2_775 .
C3 Al2 O2 Li2 -135.58(10) . 2_775
C31 Al2 O2 Li2 100.50(10) . 2_775
C41 Al2 O2 Li2 -13.93(10) . 2_775
Li2 Al2 O2 Li2 87.85(12) . 2_775
C3 Al2 O2 Li2 136.57(10) . .
C31 Al2 O2 Li2 12.65(10) . .
C41 Al2 O2 Li2 -101.78(10) . .
Li2 Al2 O2 Li2 -87.85(12) 2_775 .
C15 N1 C11 C12 -1.0(2) . .
Li1 N1 C11 C12 175.99(14) 2_756 .
C15 N1 C11 Al1 176.25(12) . .
Li1 N1 C11 Al1 -6.78(16) 2_756 .
N1 C11 C12 C13 1.1(2) . .
Al1 C11 C12 C13 -175.79(13) . .
C11 C12 C13 C14 -0.4(3) . .
C12 C13 C14 C15 -0.5(3) . .
C11 N1 C15 C14 0.1(3) . .
Li1 N1 C15 C14 -176.44(17) 2_756 .
C11 N1 C15 C16 -179.80(16) . .
Li1 N1 C15 C16 3.7(3) 2_756 .
C13 C14 C15 N1 0.7(3) . .
C13 C14 C15 C16 -179.44(19) . .
C25 N2 C21 C22 0.4(2) . .
Li1 N2 C21 C22 -178.53(13) . .
C25 N2 C21 Al1 179.68(12) . .
Li1 N2 C21 Al1 0.75(16) . .
N2 C21 C22 C23 0.0(2) . .
Al1 C21 C22 C23 -179.24(13) . .
C21 C22 C23 C24 -0.3(3) . .
C22 C23 C24 C25 0.3(3) . .
C21 N2 C25 C24 -0.4(2) . .
Li1 N2 C25 C24 178.39(16) . .
C21 N2 C25 C26 -179.95(17) . .
Li1 N2 C25 C26 -1.2(2) . .
C23 C24 C25 N2 0.0(3) . .
C23 C24 C25 C26 179.55(19) . .
C35 N3 C31 C32 0.5(2) . .
Li2 N3 C31 C32 -176.70(14) . .
C35 N3 C31 Al2 -178.69(11) . .
Li2 N3 C31 Al2 4.13(16) . .
N3 C31 C32 C33 0.2(3) . .
Al2 C31 C32 C33 179.33(14) . .
C31 C32 C33 C34 -0.6(3) . .
C32 C33 C34 C35 0.2(3) . .
C31 N3 C35 C34 -0.8(2) . .
Li2 N3 C35 C34 175.90(16) . .
C31 N3 C35 C36 179.09(15) . .
Li2 N3 C35 C36 -4.2(2) . .
C33 C34 C35 N3 0.5(3) . .
C33 C34 C35 C36 -179.45(17) . .
C45 N4 C41 C42 -0.5(2) . .
Li2 N4 C41 C42 176.22(15) 2_775 .
C45 N4 C41 Al2 178.86(12) . .
Li2 N4 C41 Al2 -4.40(16) 2_775 .
N4 C41 C42 C43 0.1(3) . .
Al2 C41 C42 C43 -179.23(17) . .
C41 C42 C43 C44 0.5(4) . .
C42 C43 C44 C45 -0.7(4) . .
C41 N4 C45 C44 0.3(3) . .
Li2 N4 C45 C44 -175.96(17) 2_775 .
C41 N4 C45 C46 -179.76(15) . .
Li2 N4 C45 C46 4.0(2) 2_775 .
C43 C44 C45 N4 0.3(3) . .
C43 C44 C45 C46 -179.6(2) . .
C7T C2T C3T C4T 1.0(3) . .
C1T C2T C3T C4T -179.2(2) . .
C2T C3T C4T C5T -0.5(3) . .
C3T C4T C5T C6T -0.3(4) . .
C4T C5T C6T C7T 0.7(4) . .
C5T C6T C7T C2T -0.2(4) . .
C3T C2T C7T C6T -0.6(3) . .
C1T C2T C7T C6T 179.6(2) . .
